data_1567958
loop_
_publ_author_name
'Rodstein, Ilja'
'Kelling, Leif'
'L\"offler, Julian'
'Scherpf, Thorsten'
'Sarbajna, Abir'
'Andrada, Diego M.'
'Gessner, Viktoria H.'

_publ_section_title
;
 Formation of exceptional monomeric YPhos--PdCl2 complexes with high
 activities in coupling reactions
;
_journal_name_full 'Chemical Science'
_journal_paper_doi 10.1039/D2SC04523K
_journal_year 2022
_chemical_formula_moiety 'C32 H58 Cl2 P2 Pd'
_chemical_formula_sum 'C32 H58 Cl2 P2 Pd'
_chemical_formula_weight 682.02
_space_group_crystal_system monoclinic
_space_group_IT_number 14
_space_group_name_Hall '-P 2ybc'
_space_group_name_H-M_alt 'P 1 21/c 1'
_atom_sites_solution_hydrogens geom
_audit_creation_method SHELXL-2018/3
_audit_update_record
;
2022-07-14 deposited with the CCDC.	2022-10-24 downloaded from the CCDC.
;
_cell_angle_alpha 90
_cell_angle_beta 98.2226(10)
_cell_angle_gamma 90
_cell_formula_units_Z 4
_cell_length_a 9.84400(10)
_cell_length_b 16.99413(17)
_cell_length_c 19.4275(2)
_cell_measurement_reflns_used 11347
_cell_measurement_temperature 100(2)
_cell_measurement_theta_max 76.4330
_cell_measurement_theta_min 9.1110
_cell_volume 3216.62(6)
_computing_cell_refinement 'CrysAlisPro 1.171.40.20a (Rigaku OD, 2018)'
_computing_data_collection 'CrysAlisPro 1.171.40.20a (Rigaku OD, 2018)'
_computing_data_reduction 'CrysAlisPro 1.171.40.20a (Rigaku OD, 2018)'
_computing_structure_refinement 'SHELXL-2018/3 (Sheldrick, 2018)'
_computing_structure_solution 'SHELXT-2018/2 (Sheldrick, 2018)'
_diffrn_ambient_temperature 100(2)
_diffrn_detector_area_resol_mean 10.000
_diffrn_measured_fraction_theta_full 0.997
_diffrn_measured_fraction_theta_max 0.955
_diffrn_measurement_device 'four-circle diffractometer'
_diffrn_measurement_device_type 'XtaLAB Synergy, Dualflex, HyPix'
_diffrn_measurement_method '\w scans'
_diffrn_radiation_type CuK\a
_diffrn_radiation_wavelength 1.54184
_diffrn_reflns_av_unetI/netI 0.0279
_diffrn_reflns_Laue_measured_fraction_full 0.997
_diffrn_reflns_Laue_measured_fraction_max 0.955
_diffrn_reflns_limit_h_max 11
_diffrn_reflns_limit_h_min -11
_diffrn_reflns_limit_k_max 20
_diffrn_reflns_limit_k_min -20
_diffrn_reflns_limit_l_max 24
_diffrn_reflns_limit_l_min -23
_diffrn_reflns_number 13333
_diffrn_reflns_point_group_measured_fraction_full 0.997
_diffrn_reflns_point_group_measured_fraction_max 0.955
_diffrn_reflns_theta_full 67.684
_diffrn_reflns_theta_max 77.009
_diffrn_reflns_theta_min 3.471
_diffrn_source 'micro-focus sealed X-ray tube'
_diffrn_source_type 'PhotonJet (Cu) X-ray Source'
_exptl_absorpt_coefficient_mu 7.257
_exptl_absorpt_correction_T_max 0.685
_exptl_absorpt_correction_T_min 0.514
_exptl_absorpt_correction_type gaussian
_exptl_absorpt_process_details
;
CrysAlisPro 1.171.40.20a (Rigaku Oxford Diffraction, 2018)
Numerical absorption correction based on gaussian integration over
			a multifaceted crystal model
Empirical absorption correction using spherical harmonics,
 implemented in SCALE3 ABSPACK scaling algorithm.
;
_exptl_crystal_colour yellow
_exptl_crystal_density_diffrn 1.408
_exptl_crystal_description block
_exptl_crystal_F_000 1440
_exptl_crystal_size_max 0.150
_exptl_crystal_size_mid 0.085
_exptl_crystal_size_min 0.073
_refine_diff_density_max 2.818
_refine_diff_density_min -1.779
_refine_diff_density_rms 0.136
_refine_ls_extinction_method none
_refine_ls_goodness_of_fit_ref 1.091
_refine_ls_hydrogen_treatment constr
_refine_ls_matrix_type full
_refine_ls_number_parameters 374
_refine_ls_number_reflns 13333
_refine_ls_number_restraints 0
_refine_ls_restrained_S_all 1.091
_refine_ls_R_factor_all 0.0760
_refine_ls_R_factor_gt 0.0661
_refine_ls_shift/su_max 0.002
_refine_ls_shift/su_mean 0.000
_refine_ls_structure_factor_coef Fsqd
_refine_ls_weighting_details 'w=1/[\s^2^(Fo^2^)+(0.1293P)^2^+2.2595P] where P=(Fo^2^+2Fc^2^)/3'
_refine_ls_weighting_scheme calc
_refine_ls_wR_factor_gt 0.1848
_refine_ls_wR_factor_ref 0.1964
_reflns_Friedel_coverage 0.000
_reflns_number_gt 11077
_reflns_number_total 13333
_reflns_threshold_expression 'I > 2\s(I)'
_cod_data_source_file d2sc04523k2.cif
_cod_data_source_block L1PdCl2
_cod_original_cell_volume 3216.61(6)
_cod_original_sg_symbol_H-M 'P 21/c'
_cod_database_code 1567958
_shelx_shelxl_version_number 2018/3
_shelx_space_group_comment
;
The symmetry employed for this shelxl refinement is uniquely defined
by the following loop, which should always be used as a source of
symmetry information in preference to the above space-group names.
They are only intended as comments.
;

loop_
_space_group_symop_operation_xyz
'x, y, z'
'-x, y+1/2, -z+1/2'
'-x, -y, -z'
'x, -y-1/2, z-1/2'

loop_
_atom_site_label
_atom_site_type_symbol
_atom_site_fract_x
_atom_site_fract_y
_atom_site_fract_z
_atom_site_U_iso_or_equiv
_atom_site_adp_type
_atom_site_occupancy
_atom_site_site_symmetry_order
_atom_site_calc_flag
_atom_site_refinement_flags_posn
_atom_site_refinement_flags_adp
_atom_site_refinement_flags_occupancy
_atom_site_disorder_assembly
_atom_site_disorder_group
Pd1 Pd 0.41507(4) 0.51018(2) 0.67508(2) 0.02483(16) Uani 1 1 d . . . . .
Cl1 Cl 0.36192(16) 0.60379(9) 0.76068(8) 0.0431(4) Uani 1 1 d . . . . .
Cl2 Cl 0.53113(13) 0.59786(7) 0.60656(6) 0.0286(3) Uani 1 1 d . . . . .
P1 P 0.35006(13) 0.36117(7) 0.78112(6) 0.0243(3) Uani 1 1 d . . . . .
P2 P 0.38914(13) 0.39687(7) 0.62399(6) 0.0256(3) Uani 1 1 d . . . . .
C1 C 0.3027(5) 0.4096(3) 0.6987(2) 0.0249(10) Uani 1 1 d . . . . .
C2 C 0.1486(5) 0.4316(3) 0.6843(3) 0.0335(12) Uani 1 1 d . . . . .
H2A H 0.138749 0.488902 0.686381 0.050 Uiso 1 1 calc R U . . .
H2B H 0.100129 0.407063 0.719437 0.050 Uiso 1 1 calc R U . . .
H2C H 0.109486 0.412790 0.638027 0.050 Uiso 1 1 calc R U . . .
C3 C 0.2781(5) 0.2606(3) 0.7769(3) 0.0262(10) Uani 1 1 d . . . . .
H3 H 0.320359 0.232236 0.819716 0.031 Uiso 1 1 calc R U . . .
C4 C 0.1209(6) 0.2574(3) 0.7751(3) 0.0330(11) Uani 1 1 d . . . . .
H4A H 0.095896 0.282213 0.817603 0.040 Uiso 1 1 calc R U . . .
H4B H 0.075732 0.287266 0.734391 0.040 Uiso 1 1 calc R U . . .
C5 C 0.0703(6) 0.1725(3) 0.7705(3) 0.0367(12) Uani 1 1 d . . . . .
H5A H -0.030718 0.171738 0.768675 0.044 Uiso 1 1 calc R U . . .
H5B H 0.110975 0.143523 0.812716 0.044 Uiso 1 1 calc R U . . .
C6 C 0.1090(6) 0.1314(4) 0.7063(3) 0.0366(12) Uani 1 1 d . . . . .
H6A H 0.064562 0.158510 0.663812 0.044 Uiso 1 1 calc R U . . .
H6B H 0.076204 0.076319 0.704808 0.044 Uiso 1 1 calc R U . . .
C7 C 0.2645(6) 0.1328(3) 0.7084(3) 0.0327(11) Uani 1 1 d . . . . .
H7A H 0.307952 0.101677 0.748656 0.039 Uiso 1 1 calc R U . . .
H7B H 0.288633 0.108159 0.665576 0.039 Uiso 1 1 calc R U . . .
C8 C 0.3199(6) 0.2165(3) 0.7142(3) 0.0284(10) Uani 1 1 d . . . . .
H8A H 0.285210 0.245597 0.671083 0.034 Uiso 1 1 calc R U . . .
H8B H 0.421294 0.214928 0.718476 0.034 Uiso 1 1 calc R U . . .
C9A C 0.3013(12) 0.4208(7) 0.8528(6) 0.023(2) Uani 0.726(13) 1 d . . P A 1
H9A H 0.369213 0.464901 0.859095 0.028 Uiso 0.726(13) 1 calc R U P A 1
C10A C 0.3290(13) 0.3714(8) 0.9219(8) 0.028(2) Uani 0.726(13) 1 d . . P A 1
H10A H 0.263690 0.326887 0.919657 0.033 Uiso 0.726(13) 1 calc R U P A 1
H10B H 0.423259 0.349666 0.927460 0.033 Uiso 0.726(13) 1 calc R U P A 1
C11A C 0.3124(9) 0.4231(5) 0.9834(4) 0.035(2) Uani 0.726(13) 1 d . . P A 1
H11A H 0.327222 0.391078 1.026340 0.042 Uiso 0.726(13) 1 calc R U P A 1
H11B H 0.383456 0.464777 0.987603 0.042 Uiso 0.726(13) 1 calc R U P A 1
C12A C 0.1726(11) 0.4610(7) 0.9769(5) 0.034(2) Uani 0.726(13) 1 d . . P A 1
H12A H 0.167485 0.495198 1.017740 0.040 Uiso 0.726(13) 1 calc R U P A 1
H12B H 0.101429 0.419721 0.976231 0.040 Uiso 0.726(13) 1 calc R U P A 1
C13A C 0.1449(11) 0.5097(11) 0.9108(11) 0.029(3) Uani 0.726(13) 1 d . . P A 1
H13A H 0.210250 0.554323 0.914007 0.035 Uiso 0.726(13) 1 calc R U P A 1
H13B H 0.050990 0.531779 0.906625 0.035 Uiso 0.726(13) 1 calc R U P A 1
C14A C 0.1590(7) 0.4609(4) 0.8446(3) 0.0272(17) Uani 0.726(13) 1 d . . P A 1
H14A H 0.085979 0.420392 0.837476 0.033 Uiso 0.726(13) 1 calc R U P A 1
H14B H 0.148249 0.495770 0.803341 0.033 Uiso 0.726(13) 1 calc R U P A 1
C9B C 0.261(3) 0.3992(19) 0.8563(18) 0.029(6) Uani 0.274(13) 1 d . . P A 2
H9B H 0.161703 0.387370 0.841627 0.035 Uiso 0.274(13) 1 calc R U P A 2
C10B C 0.296(4) 0.356(3) 0.920(3) 0.028(2) Uani 0.274(13) 1 d . . P A 2
H10C H 0.396472 0.361120 0.934849 0.033 Uiso 0.274(13) 1 calc R U P A 2
H10D H 0.275104 0.300094 0.910977 0.033 Uiso 0.274(13) 1 calc R U P A 2
C11B C 0.216(2) 0.3872(13) 0.9806(12) 0.035(5) Uani 0.274(13) 1 d . . P A 2
H11C H 0.119835 0.369319 0.971321 0.042 Uiso 0.274(13) 1 calc R U P A 2
H11D H 0.258531 0.363577 1.025177 0.042 Uiso 0.274(13) 1 calc R U P A 2
C12B C 0.219(3) 0.476(2) 0.9876(17) 0.034(2) Uani 0.274(13) 1 d . . P A 2
H12C H 0.312076 0.493742 1.008209 0.040 Uiso 0.274(13) 1 calc R U P A 2
H12D H 0.153486 0.493130 1.018834 0.040 Uiso 0.274(13) 1 calc R U P A 2
C13B C 0.180(5) 0.515(3) 0.915(3) 0.029(3) Uani 0.274(13) 1 d . . P A 2
H13C H 0.083362 0.501690 0.896851 0.035 Uiso 0.274(13) 1 calc R U P A 2
H13D H 0.186685 0.572737 0.919686 0.035 Uiso 0.274(13) 1 calc R U P A 2
C14B C 0.267(3) 0.4890(11) 0.8650(12) 0.035(6) Uani 0.274(13) 1 d . . P A 2
H14C H 0.362947 0.505332 0.881037 0.042 Uiso 0.274(13) 1 calc R U P A 2
H14D H 0.236943 0.514391 0.819500 0.042 Uiso 0.274(13) 1 calc R U P A 2
C15 C 0.5381(5) 0.3544(3) 0.8018(3) 0.0279(10) Uani 1 1 d . . . . .
H15 H 0.571739 0.349841 0.755794 0.033 Uiso 1 1 calc R U . . .
C16 C 0.6064(6) 0.4301(3) 0.8354(3) 0.0300(11) Uani 1 1 d . . . . .
H16A H 0.572430 0.476507 0.807219 0.036 Uiso 1 1 calc R U . . .
H16B H 0.581806 0.436864 0.882657 0.036 Uiso 1 1 calc R U . . .
C17 C 0.7623(6) 0.4244(3) 0.8394(3) 0.0336(12) Uani 1 1 d . . . . .
H17A H 0.805296 0.471810 0.862916 0.040 Uiso 1 1 calc R U . . .
H17B H 0.786997 0.422668 0.791816 0.040 Uiso 1 1 calc R U . . .
C18 C 0.8177(6) 0.3508(3) 0.8795(3) 0.0356(12) Uani 1 1 d . . . . .
H18A H 0.917999 0.347104 0.879148 0.043 Uiso 1 1 calc R U . . .
H18B H 0.801544 0.355229 0.928467 0.043 Uiso 1 1 calc R U . . .
C19 C 0.7491(6) 0.2768(4) 0.8477(4) 0.0431(14) Uani 1 1 d . . . . .
H19A H 0.782946 0.230869 0.876417 0.052 Uiso 1 1 calc R U . . .
H19B H 0.774458 0.269127 0.800614 0.052 Uiso 1 1 calc R U . . .
C20 C 0.5931(6) 0.2811(3) 0.8424(4) 0.0395(13) Uani 1 1 d . . . . .
H20A H 0.566728 0.282776 0.889724 0.047 Uiso 1 1 calc R U . . .
H20B H 0.551771 0.233428 0.818733 0.047 Uiso 1 1 calc R U . . .
C21 C 0.5357(5) 0.3271(3) 0.6215(3) 0.0278(10) Uani 1 1 d . . . . .
H21 H 0.552503 0.299752 0.667563 0.033 Uiso 1 1 calc R U . . .
C22 C 0.6633(6) 0.3759(4) 0.6145(4) 0.0447(15) Uani 1 1 d . . . . .
H22A H 0.678805 0.414692 0.652825 0.054 Uiso 1 1 calc R U . . .
H22B H 0.648778 0.405228 0.569959 0.054 Uiso 1 1 calc R U . . .
C23 C 0.7903(7) 0.3226(4) 0.6166(5) 0.0555(18) Uani 1 1 d . . . . .
H23A H 0.870934 0.354989 0.609954 0.067 Uiso 1 1 calc R U . . .
H23B H 0.809462 0.296985 0.662716 0.067 Uiso 1 1 calc R U . . .
C24 C 0.7683(7) 0.2598(4) 0.5603(4) 0.0486(16) Uani 1 1 d . . . . .
H24A H 0.756863 0.284989 0.513910 0.058 Uiso 1 1 calc R U . . .
H24B H 0.849588 0.224907 0.564075 0.058 Uiso 1 1 calc R U . . .
C25 C 0.6416(6) 0.2115(4) 0.5680(3) 0.0373(13) Uani 1 1 d . . . . .
H25A H 0.656598 0.182979 0.612905 0.045 Uiso 1 1 calc R U . . .
H25B H 0.626721 0.171952 0.530256 0.045 Uiso 1 1 calc R U . . .
C26 C 0.5134(6) 0.2635(4) 0.5652(3) 0.0386(13) Uani 1 1 d . . . . .
H26A H 0.493546 0.288664 0.518912 0.046 Uiso 1 1 calc R U . . .
H26B H 0.433542 0.230669 0.572265 0.046 Uiso 1 1 calc R U . . .
C27 C 0.2768(6) 0.3866(3) 0.5396(3) 0.0307(11) Uani 1 1 d . . . . .
H27 H 0.339698 0.373119 0.505247 0.037 Uiso 1 1 calc R U . . .
C28 C 0.1737(6) 0.3176(3) 0.5364(3) 0.0332(11) Uani 1 1 d . . . . .
H28A H 0.223783 0.267828 0.548322 0.040 Uiso 1 1 calc R U . . .
H28B H 0.109752 0.326249 0.570589 0.040 Uiso 1 1 calc R U . . .
C29 C 0.0928(6) 0.3116(4) 0.4633(3) 0.0373(12) Uani 1 1 d . . . . .
H29A H 0.156109 0.298548 0.429681 0.045 Uiso 1 1 calc R U . . .
H29B H 0.024373 0.268731 0.462069 0.045 Uiso 1 1 calc R U . . .
C30 C 0.0196(6) 0.3888(4) 0.4422(3) 0.0341(12) Uani 1 1 d . . . . .
H30A H -0.045520 0.401343 0.474976 0.041 Uiso 1 1 calc R U . . .
H30B H -0.033118 0.383581 0.395034 0.041 Uiso 1 1 calc R U . . .
C31 C 0.1250(5) 0.4551(3) 0.4427(3) 0.0317(11) Uani 1 1 d . . . . .
H31A H 0.076758 0.505087 0.429246 0.038 Uiso 1 1 calc R U . . .
H31B H 0.186800 0.443552 0.408022 0.038 Uiso 1 1 calc R U . . .
C32 C 0.2105(6) 0.4646(3) 0.5146(3) 0.0314(11) Uani 1 1 d . . . . .
H32A H 0.282765 0.504622 0.512171 0.038 Uiso 1 1 calc R U . . .
H32B H 0.150822 0.483197 0.548171 0.038 Uiso 1 1 calc R U . . .

loop_
_atom_site_aniso_label
_atom_site_aniso_U_11
_atom_site_aniso_U_22
_atom_site_aniso_U_33
_atom_site_aniso_U_23
_atom_site_aniso_U_13
_atom_site_aniso_U_12
Pd1 0.0305(2) 0.0221(2) 0.0204(2) 0.00130(11) -0.00183(15) -0.00200(13)
Cl1 0.0458(8) 0.0481(8) 0.0378(7) -0.0155(6) 0.0138(6) -0.0080(6)
Cl2 0.0401(7) 0.0208(5) 0.0281(6) -0.0003(4) 0.0156(5) -0.0042(4)
P1 0.0255(6) 0.0248(6) 0.0208(6) -0.0020(4) -0.0033(4) 0.0019(5)
P2 0.0301(6) 0.0235(6) 0.0214(6) 0.0010(4) -0.0027(5) -0.0019(5)
C1 0.029(2) 0.022(2) 0.022(2) 0.0011(17) -0.0010(18) -0.0005(19)
C2 0.030(3) 0.034(3) 0.034(3) 0.003(2) -0.005(2) 0.004(2)
C3 0.030(3) 0.024(2) 0.023(2) 0.0000(18) 0.0002(19) -0.0003(19)
C4 0.031(3) 0.031(3) 0.037(3) 0.001(2) 0.003(2) 0.001(2)
C5 0.034(3) 0.035(3) 0.041(3) 0.003(2) 0.005(2) -0.003(2)
C6 0.043(3) 0.032(3) 0.031(3) 0.001(2) -0.005(2) -0.008(2)
C7 0.044(3) 0.028(3) 0.026(2) -0.002(2) 0.002(2) -0.001(2)
C8 0.034(3) 0.025(2) 0.026(2) -0.0008(19) 0.004(2) -0.001(2)
C9A 0.028(6) 0.024(6) 0.017(3) 0.002(4) 0.000(4) -0.001(4)
C10A 0.030(7) 0.024(6) 0.026(3) -0.007(4) -0.006(5) -0.003(4)
C11A 0.044(5) 0.040(4) 0.019(3) -0.002(3) -0.001(3) 0.006(4)
C12A 0.040(7) 0.037(5) 0.025(4) 0.001(3) 0.006(4) 0.003(4)
C13A 0.028(8) 0.032(4) 0.028(4) 0.000(3) 0.005(7) 0.004(6)
C14A 0.030(4) 0.029(4) 0.022(3) -0.001(3) 0.001(3) 0.002(3)
C9B 0.029(16) 0.025(16) 0.030(12) -0.002(11) -0.005(11) -0.005(10)
C10B 0.030(7) 0.024(6) 0.026(3) -0.007(4) -0.006(5) -0.003(4)
C11B 0.030(11) 0.036(11) 0.040(11) 0.009(8) 0.005(8) -0.006(8)
C12B 0.040(7) 0.037(5) 0.025(4) 0.001(3) 0.006(4) 0.003(4)
C13B 0.028(8) 0.032(4) 0.028(4) 0.000(3) 0.005(7) 0.004(6)
C14B 0.052(14) 0.015(9) 0.038(11) 0.003(7) 0.004(10) 0.005(8)
C15 0.028(2) 0.028(3) 0.025(2) 0.0002(19) -0.0040(19) 0.001(2)
C16 0.035(3) 0.028(3) 0.025(2) 0.0033(19) -0.002(2) 0.000(2)
C17 0.036(3) 0.033(3) 0.029(3) 0.002(2) -0.004(2) -0.006(2)
C18 0.030(3) 0.035(3) 0.038(3) 0.005(2) -0.007(2) -0.001(2)
C19 0.035(3) 0.033(3) 0.056(4) 0.003(3) -0.010(3) 0.003(2)
C20 0.035(3) 0.027(3) 0.052(3) 0.006(2) -0.011(3) -0.001(2)
C21 0.034(3) 0.028(3) 0.019(2) 0.0023(18) -0.0008(19) -0.002(2)
C22 0.033(3) 0.034(3) 0.067(4) -0.001(3) 0.008(3) -0.003(2)
C23 0.035(3) 0.046(4) 0.085(6) -0.006(4) 0.008(3) -0.004(3)
C24 0.047(4) 0.045(4) 0.057(4) 0.007(3) 0.016(3) 0.008(3)
C25 0.042(3) 0.039(3) 0.030(3) -0.003(2) 0.000(2) 0.008(3)
C26 0.041(3) 0.037(3) 0.035(3) -0.010(2) -0.003(2) 0.003(3)
C27 0.034(3) 0.033(3) 0.023(2) -0.0010(19) -0.002(2) -0.003(2)
C28 0.038(3) 0.033(3) 0.026(2) 0.002(2) -0.006(2) -0.006(2)
C29 0.039(3) 0.039(3) 0.030(3) -0.004(2) -0.006(2) -0.002(2)
C30 0.033(3) 0.043(3) 0.025(2) -0.005(2) -0.002(2) -0.001(2)
C31 0.031(3) 0.038(3) 0.025(2) 0.004(2) -0.001(2) 0.001(2)
C32 0.033(3) 0.033(3) 0.027(3) 0.002(2) 0.000(2) 0.000(2)

loop_
_atom_type_symbol
_atom_type_description
_atom_type_scat_dispersion_real
_atom_type_scat_dispersion_imag
_atom_type_scat_source
C C 0.0181 0.0091 'International Tables Vol C Tables 4.2.6.8 and 6.1.1.4'
H H 0.0000 0.0000 'International Tables Vol C Tables 4.2.6.8 and 6.1.1.4'
P P 0.2955 0.4335 'International Tables Vol C Tables 4.2.6.8 and 6.1.1.4'
Cl Cl 0.3639 0.7018 'International Tables Vol C Tables 4.2.6.8 and 6.1.1.4'
Pd Pd 0.1215 3.9337 'International Tables Vol C Tables 4.2.6.8 and 6.1.1.4'

loop_
_geom_angle_atom_site_label_1
_geom_angle_atom_site_label_2
_geom_angle_atom_site_label_3
_geom_angle
_geom_angle_site_symmetry_1
_geom_angle_site_symmetry_3
_geom_angle_publ_flag
C1 Pd1 P2 49.58(14) . . ?
C1 Pd1 Cl2 157.93(14) . . ?
P2 Pd1 Cl2 109.45(5) . . ?
C1 Pd1 Cl1 102.18(14) . . ?
P2 Pd1 Cl1 151.62(5) . . ?
Cl2 Pd1 Cl1 98.09(5) . . ?
C1 P1 C9A 111.0(4) . . ?
C1 P1 C15 110.3(2) . . ?
C9A P1 C15 103.4(4) . . ?
C1 P1 C3 109.5(2) . . ?
C9A P1 C3 113.8(4) . . ?
C15 P1 C3 108.6(2) . . ?
C1 P1 C9B 115.8(10) . . ?
C15 P1 C9B 114.1(10) . . ?
C3 P1 C9B 97.6(10) . . ?
C1 P2 C27 115.8(2) . . ?
C1 P2 C21 123.5(2) . . ?
C27 P2 C21 106.4(2) . . ?
C1 P2 Pd1 63.98(16) . . ?
C27 P2 Pd1 120.43(19) . . ?
C21 P2 Pd1 122.28(17) . . ?
C2 C1 P2 116.6(4) . . ?
C2 C1 P1 113.2(4) . . ?
P2 C1 P1 124.8(3) . . ?
C2 C1 Pd1 107.1(3) . . ?
P2 C1 Pd1 66.44(17) . . ?
P1 C1 Pd1 118.9(2) . . ?
C8 C3 C4 110.2(4) . . ?
C8 C3 P1 110.0(3) . . ?
C4 C3 P1 114.3(4) . . ?
C5 C4 C3 110.7(5) . . ?
C4 C5 C6 111.2(5) . . ?
C5 C6 C7 109.8(5) . . ?
C8 C7 C6 111.4(5) . . ?
C7 C8 C3 112.4(4) . . ?
C14A C9A C10A 111.5(9) . . ?
C14A C9A P1 119.7(7) . . ?
C10A C9A P1 108.6(8) . . ?
C11A C10A C9A 109.8(10) . . ?
C12A C11A C10A 112.5(8) . . ?
C11A C12A C13A 110.7(9) . . ?
C12A C13A C14A 112.5(13) . . ?
C9A C14A C13A 109.7(8) . . ?
C10B C9B C14B 114(3) . . ?
C10B C9B P1 114(3) . . ?
C14B C9B P1 114(2) . . ?
C9B C10B C11B 113(4) . . ?
C12B C11B C10B 113(2) . . ?
C11B C12B C13B 110(3) . . ?
C14B C13B C12B 113(4) . . ?
C13B C14B C9B 111(3) . . ?
C20 C15 C16 111.0(4) . . ?
C20 C15 P1 115.7(4) . . ?
C16 C15 P1 113.7(4) . . ?
C17 C16 C15 109.9(5) . . ?
C16 C17 C18 111.1(5) . . ?
C19 C18 C17 111.4(5) . . ?
C18 C19 C20 111.9(5) . . ?
C19 C20 C15 110.5(5) . . ?
C22 C21 C26 110.8(5) . . ?
C22 C21 P2 107.7(4) . . ?
C26 C21 P2 115.6(4) . . ?
C21 C22 C23 110.6(5) . . ?
C24 C23 C22 111.3(6) . . ?
C25 C24 C23 110.1(6) . . ?
C24 C25 C26 111.6(5) . . ?
C21 C26 C25 110.4(5) . . ?
C32 C27 C28 113.4(5) . . ?
C32 C27 P2 112.0(4) . . ?
C28 C27 P2 114.4(4) . . ?
C29 C28 C27 109.9(5) . . ?
C30 C29 C28 110.8(5) . . ?
C29 C30 C31 109.8(5) . . ?
C30 C31 C32 111.5(4) . . ?
C27 C32 C31 110.7(5) . . ?

loop_
_geom_bond_atom_site_label_1
_geom_bond_atom_site_label_2
_geom_bond_distance
_geom_bond_site_symmetry_2
_geom_bond_publ_flag
Pd1 C1 2.122(5) . ?
Pd1 P2 2.1647(13) . ?
Pd1 Cl2 2.3943(11) . ?
Pd1 Cl1 2.4122(14) . ?
P1 C1 1.801(5) . ?
P1 C9A 1.840(12) . ?
P1 C15 1.841(5) . ?
P1 C3 1.847(5) . ?
P1 C9B 1.92(4) . ?
P2 C1 1.798(5) . ?
P2 C27 1.850(5) . ?
P2 C21 1.874(6) . ?
C1 C2 1.549(7) . ?
C3 C8 1.536(7) . ?
C3 C4 1.544(7) . ?
C4 C5 1.525(8) . ?
C5 C6 1.525(8) . ?
C6 C7 1.525(9) . ?
C7 C8 1.521(7) . ?
C9A C14A 1.545(14) . ?
C9A C10A 1.575(19) . ?
C10A C11A 1.510(16) . ?
C11A C12A 1.509(14) . ?
C12A C13A 1.52(2) . ?
C13A C14A 1.55(2) . ?
C9B C10B 1.43(6) . ?
C9B C14B 1.54(4) . ?
C10B C11B 1.60(5) . ?
C11B C12B 1.52(4) . ?
C12B C13B 1.56(7) . ?
C13B C14B 1.45(6) . ?
C15 C20 1.531(7) . ?
C15 C16 1.552(7) . ?
C16 C17 1.528(8) . ?
C17 C18 1.532(8) . ?
C18 C19 1.516(8) . ?
C19 C20 1.526(8) . ?
C21 C22 1.528(8) . ?
C21 C26 1.530(7) . ?
C22 C23 1.540(9) . ?
C23 C24 1.521(11) . ?
C24 C25 1.517(9) . ?
C25 C26 1.536(8) . ?
C27 C32 1.526(8) . ?
C27 C28 1.546(7) . ?
C28 C29 1.529(7) . ?
C29 C30 1.524(8) . ?
C30 C31 1.531(8) . ?
C31 C32 1.532(7) . ?
